data_4038896
loop_
_publ_author_name
'Kumar, Anuj'
'Kumar, Manoj'
'Verma, Akhilesh K.'

_publ_section_title
;
 Well-Defined Palladium N-Heterocyclic Carbene Complexes: Direct C--H Bond
 Arylation of Heteroarenes
;
_journal_name_full 'The Journal of Organic Chemistry'
_journal_paper_doi 10.1021/acs.joc.0c02024
_journal_year 2020
_chemical_formula_moiety 'C38 H37 Cl2 N3 Pd'
_chemical_formula_sum 'C38 H37 Cl2 N3 Pd'
_chemical_formula_weight 713.00
_space_group_crystal_system monoclinic
_space_group_IT_number 4
_space_group_name_Hall 'P 2yb'
_space_group_name_H-M_alt 'P 1 21 1'
_atom_sites_solution_hydrogens mixed
_audit_creation_date 2020-01-02
_audit_creation_method
;
Olex2 1.2
(compiled 2018.05.29 svn.r3508 for OlexSys, GUI svn.r5506)
;
_cell_angle_alpha 90
_cell_angle_beta 107.688(7)
_cell_angle_gamma 90
_cell_formula_units_Z 2
_cell_length_a 8.1816(5)
_cell_length_b 17.0410(9)
_cell_length_c 12.2796(8)
_cell_measurement_reflns_used 10618
_cell_measurement_temperature 293(2)
_cell_measurement_theta_max 29.2930
_cell_measurement_theta_min 3.5230
_cell_volume 1631.12(18)
_computing_molecular_graphics 'Olex2 (Dolomanov et al., 2009)'
_computing_publication_material 'Olex2 (Dolomanov et al., 2009)'
_computing_structure_refinement 'ShelXL (Sheldrick, 2015)'
_diffrn_ambient_temperature 293(2)
_diffrn_measured_fraction_theta_full 0.997
_diffrn_measured_fraction_theta_max 0.997
_diffrn_measurement_device_type 'Xcalibur, Sapphire3'
_diffrn_measurement_method '\w scans'
_diffrn_radiation_type MoK\a
_diffrn_radiation_wavelength 0.71073
_diffrn_reflns_av_R_equivalents 0.0252
_diffrn_reflns_av_unetI/netI 0.0244
_diffrn_reflns_Laue_measured_fraction_full 0.997
_diffrn_reflns_Laue_measured_fraction_max 0.997
_diffrn_reflns_limit_h_max 9
_diffrn_reflns_limit_h_min -9
_diffrn_reflns_limit_k_max 20
_diffrn_reflns_limit_k_min -20
_diffrn_reflns_limit_l_max 14
_diffrn_reflns_limit_l_min -14
_diffrn_reflns_number 20073
_diffrn_reflns_point_group_measured_fraction_full 0.998
_diffrn_reflns_point_group_measured_fraction_max 0.998
_diffrn_reflns_theta_full 24.999
_diffrn_reflns_theta_max 24.999
_diffrn_reflns_theta_min 3.483
_diffrn_source 'fine-focus sealed X-ray tube'
_exptl_absorpt_coefficient_mu 0.764
_exptl_absorpt_correction_T_max 1.00000
_exptl_absorpt_correction_T_min 0.74603
_exptl_absorpt_correction_type multi-scan
_exptl_absorpt_process_details
'CrysAlisPro 1.171.38.46 (Rigaku Oxford Diffraction, 2015) Empirical absorption correction using spherical harmonics, implemented in SCALE3 ABSPACK scaling algorithm.'
_exptl_crystal_density_diffrn 1.452
_exptl_crystal_description block
_exptl_crystal_F_000 732
_exptl_crystal_size_max 0.21
_exptl_crystal_size_mid 0.12
_exptl_crystal_size_min 0.08
_refine_diff_density_max 0.296
_refine_diff_density_min -0.189
_refine_diff_density_rms 0.039
_refine_ls_abs_structure_details
;
 Flack x determined using 2515 quotients [(I+)-(I-)]/[(I+)+(I-)]
 (Parsons, Flack and Wagner, Acta Cryst. B69 (2013) 249-259).
;
_refine_ls_abs_structure_Flack -0.043(10)
_refine_ls_extinction_method none
_refine_ls_goodness_of_fit_ref 1.056
_refine_ls_hydrogen_treatment mixed
_refine_ls_matrix_type full
_refine_ls_number_parameters 425
_refine_ls_number_reflns 5733
_refine_ls_number_restraints 1
_refine_ls_restrained_S_all 1.056
_refine_ls_R_factor_all 0.0242
_refine_ls_R_factor_gt 0.0228
_refine_ls_shift/su_max 0.000
_refine_ls_shift/su_mean 0.000
_refine_ls_structure_factor_coef Fsqd
_refine_ls_weighting_details 'w=1/[\s^2^(Fo^2^)+(0.0283P)^2^+0.1973P] where P=(Fo^2^+2Fc^2^)/3'
_refine_ls_weighting_scheme calc
_refine_ls_wR_factor_gt 0.0544
_refine_ls_wR_factor_ref 0.0553
_reflns_Friedel_coverage 0.930
_reflns_Friedel_fraction_full 0.998
_reflns_Friedel_fraction_max 0.998
_reflns_number_gt 5549
_reflns_number_total 5733
_reflns_threshold_expression 'I > 2\s(I)'
_cod_data_source_file jo0c02024_si_003.cif
_cod_data_source_block 90a
_cod_database_code 4038896
_shelx_shelxl_version_number 2014/7
_shelx_space_group_comment
;
The symmetry employed for this shelxl refinement is uniquely defined
by the following loop, which should always be used as a source of
symmetry information in preference to the above space-group names.
They are only intended as comments.
;
_shelx_estimated_absorpt_t_max 0.941
_shelx_estimated_absorpt_t_min 0.856
_olex2_refinement_description
;
1. Fixed Uiso
 At 1.2 times of:
  All C(H) groups, All C(H,H) groups
 At 1.5 times of:
  All C(H,H,H) groups
2.a Secondary CH2 refined with riding coordinates:
 C10(H10A,H10B), C30(H30A,H30B), C32(H32A,H32B), C12(H12A,H12B)
2.b Aromatic/amide H refined with riding coordinates:
 C36(H36), C35(H35), C26(H26), C28(H28), C8(H8), C38(H38), C27(H27), C6(H6),
 C7(H7), C34(H34), C37(H37)
2.c Idealised Me refined as rotating group:
 C31(H31A,H31B,H31C), C33(H33A,H33B,H33C), C11(H11A,H11B,H11C), C13(H13A,H13B,
 H13C)
;
_olex2_submission_special_instructions 'No special instructions were received'

loop_
_space_group_symop_operation_xyz
'x, y, z'
'-x, y+1/2, -z'

loop_
_atom_site_label
_atom_site_type_symbol
_atom_site_fract_x
_atom_site_fract_y
_atom_site_fract_z
_atom_site_U_iso_or_equiv
_atom_site_adp_type
_atom_site_occupancy
_atom_site_site_symmetry_order
_atom_site_calc_flag
_atom_site_refinement_flags_posn
_atom_site_refinement_flags_adp
_atom_site_refinement_flags_occupancy
_atom_site_disorder_assembly
_atom_site_disorder_group
Pd1 Pd 0.37902(3) 0.90670(2) 0.05770(2) 0.03314(9) Uani 1 1 d . . . . .
Cl1 Cl 0.53788(12) 0.91957(7) -0.06649(8) 0.0458(3) Uani 1 1 d . . . . .
Cl2 Cl 0.21437(13) 0.89112(8) 0.17702(9) 0.0555(4) Uani 1 1 d . . . . .
C36 C -0.1560(6) 0.9172(5) -0.2535(5) 0.0753(17) Uani 1 1 d . . . . .
H36 H -0.2609 0.9218 -0.3103 0.090 Uiso 1 1 calc R . . . .
C1 C 0.5920(4) 0.9070(4) 0.1874(2) 0.0299(6) Uani 1 1 d . . . . .
N3 N 0.1508(3) 0.9075(4) -0.0802(2) 0.0410(7) Uani 1 1 d . . . . .
C24 C 0.6003(5) 0.7653(2) 0.2386(3) 0.0327(9) Uani 1 1 d . . . . .
C3 C 0.8215(6) 0.8676(3) 0.3302(4) 0.0335(11) Uani 1 1 d . . . . .
C22 C 0.9583(5) 0.8388(2) 0.4291(4) 0.0335(10) Uani 1 1 d . . . . .
N2 N 0.6704(5) 0.84398(19) 0.2503(3) 0.0314(9) Uani 1 1 d . . . . .
C35 C -0.1275(7) 0.8566(4) -0.1737(6) 0.0842(19) Uani 1 1 d . . . . .
H35 H -0.2099 0.8182 -0.1782 0.101 Uiso 1 1 calc R . . . .
C26 C 0.5661(7) 0.6421(2) 0.1465(5) 0.0542(14) Uani 1 1 d . . . . .
H26 H 0.5903 0.6067 0.0958 0.065 Uiso 1 1 calc R . . . .
C10 C 0.4665(7) 1.0548(3) 0.3259(5) 0.0596(15) Uani 1 1 d . . . . .
H10A H 0.4241 1.0028 0.3002 0.072 Uiso 1 1 calc R . . . .
H10B H 0.3690 1.0865 0.3280 0.072 Uiso 1 1 calc R . . . .
C23 C 1.0522(4) 0.9078(3) 0.4721(3) 0.0351(7) Uani 1 1 d . . . . .
N1 N 0.6949(5) 0.96950(19) 0.2303(3) 0.0311(8) Uani 1 1 d . . . . .
C4 C 0.6590(5) 1.0509(2) 0.1979(3) 0.0331(9) Uani 1 1 d . . . . .
C28 C 0.4217(6) 0.6699(3) 0.2840(4) 0.0569(13) Uani 1 1 d . . . . .
H28 H 0.3493 0.6533 0.3250 0.068 Uiso 1 1 calc R . . . .
C30 C 0.7719(7) 0.7355(3) 0.1020(4) 0.0529(14) Uani 1 1 d . . . . .
H30A H 0.7707 0.7918 0.0898 0.063 Uiso 1 1 calc R . . . .
H30B H 0.7397 0.7102 0.0278 0.063 Uiso 1 1 calc R . . . .
C14 C 0.9855(5) 0.9757(2) 0.4071(4) 0.0341(10) Uani 1 1 d . . . . .
C21 C 1.0087(6) 0.7700(3) 0.4844(4) 0.0426(10) Uani 1 1 d . . . . .
C18 C 1.1926(4) 0.9093(3) 0.5700(3) 0.0400(8) Uani 1 1 d . . . . .
C8 C 0.7093(7) 1.1651(3) 0.1039(4) 0.0534(12) Uani 1 1 d . . . . .
H8 H 0.7648 1.1912 0.0588 0.064 Uiso 1 1 calc R . . . .
C38 C 0.1209(6) 0.9627(3) -0.1597(4) 0.0591(13) Uani 1 1 d . . . . .
H38 H 0.2062 0.9994 -0.1567 0.071 Uiso 1 1 calc R . . . .
C19 C 1.2363(7) 0.8370(3) 0.6271(5) 0.0506(14) Uani 1 1 d . . . . .
C31 C 0.9532(6) 0.7100(3) 0.1700(5) 0.0681(14) Uani 1 1 d . . . . .
H31A H 1.0291 0.7183 0.1248 0.102 Uiso 1 1 calc GR . . . .
H31B H 0.9528 0.6553 0.1889 0.102 Uiso 1 1 calc GR . . . .
H31C H 0.9918 0.7403 0.2390 0.102 Uiso 1 1 calc GR . . . .
C27 C 0.4553(7) 0.6208(3) 0.2045(5) 0.0644(17) Uani 1 1 d . . . . .
H27 H 0.4014 0.5722 0.1901 0.077 Uiso 1 1 calc R . . . .
C6 C 0.5109(7) 1.1678(3) 0.2085(4) 0.0530(14) Uani 1 1 d . . . . .
H6 H 0.4322 1.1960 0.2340 0.064 Uiso 1 1 calc R . . . .
C20 C 1.1488(6) 0.7705(3) 0.5859(4) 0.0489(12) Uani 1 1 d . . . . .
C15 C 1.0609(6) 1.0458(3) 0.4414(4) 0.0419(10) Uani 1 1 d . . . . .
C16 C 1.2035(6) 1.0485(3) 0.5418(4) 0.0511(12) Uani 1 1 d . . . . .
C2 C 0.8369(6) 0.9451(3) 0.3172(4) 0.0330(11) Uani 1 1 d . . . . .
C17 C 1.2674(7) 0.9832(3) 0.6045(5) 0.0489(13) Uani 1 1 d . . . . .
C5 C 0.5434(5) 1.0896(2) 0.2411(4) 0.0419(10) Uani 1 1 d . . . . .
C25 C 0.6438(5) 0.7155(2) 0.1613(4) 0.0424(10) Uani 1 1 d . . . . .
C29 C 0.4963(6) 0.7451(3) 0.3037(4) 0.0434(12) Uani 1 1 d . . . . .
C32 C 0.4665(6) 0.7948(3) 0.3960(4) 0.0574(12) Uani 1 1 d . . . . .
H32A H 0.3459 0.7923 0.3908 0.069 Uiso 1 1 calc R . . . .
H32B H 0.4932 0.8489 0.3836 0.069 Uiso 1 1 calc R . . . .
C33 C 0.5724(7) 0.7702(4) 0.5149(4) 0.0727(16) Uani 1 1 d . . . . .
H33A H 0.6917 0.7790 0.5240 0.109 Uiso 1 1 calc GR . . . .
H33B H 0.5538 0.7156 0.5257 0.109 Uiso 1 1 calc GR . . . .
H33C H 0.5388 0.8006 0.5704 0.109 Uiso 1 1 calc GR . . . .
C7 C 0.5910(7) 1.2038(2) 0.1407(4) 0.0573(15) Uani 1 1 d . . . . .
H7 H 0.5646 1.2557 0.1190 0.069 Uiso 1 1 calc R . . . .
C9 C 0.7491(6) 1.0862(3) 0.1328(4) 0.0399(11) Uani 1 1 d . . . . .
C12 C 0.8820(6) 1.0446(3) 0.0929(5) 0.0620(13) Uani 1 1 d . . . . .
H12A H 0.9206 0.9993 0.1418 0.074 Uiso 1 1 calc R . . . .
H12B H 0.8265 1.0251 0.0164 0.074 Uiso 1 1 calc R . . . .
C11 C 0.5901(8) 1.0488(4) 0.4463(5) 0.0812(18) Uani 1 1 d . . . . .
H11A H 0.6889 1.0189 0.4449 0.122 Uiso 1 1 calc GR . . . .
H11B H 0.5342 1.0233 0.4949 0.122 Uiso 1 1 calc GR . . . .
H11C H 0.6253 1.1005 0.4751 0.122 Uiso 1 1 calc GR . . . .
C13 C 1.0313(8) 1.0884(4) 0.0904(8) 0.123(3) Uani 1 1 d . . . . .
H13A H 0.9967 1.1323 0.0396 0.184 Uiso 1 1 calc GR . . . .
H13B H 1.1061 1.0551 0.0640 0.184 Uiso 1 1 calc GR . . . .
H13C H 1.0907 1.1070 0.1658 0.184 Uiso 1 1 calc GR . . . .
C34 C 0.0268(6) 0.8557(3) -0.0882(5) 0.0616(13) Uani 1 1 d . . . . .
H34 H 0.0451 0.8166 -0.0329 0.074 Uiso 1 1 calc R . . . .
C37 C -0.0323(7) 0.9679(4) -0.2472(5) 0.0708(15) Uani 1 1 d . . . . .
H37 H -0.0479 1.0074 -0.3017 0.085 Uiso 1 1 calc R . . . .
H19 H 1.315(6) 0.837(3) 0.686(4) 0.047(14) Uiso 1 1 d . . . . .
H17 H 1.367(6) 0.984(3) 0.676(4) 0.050(13) Uiso 1 1 d . . . . .
H15 H 1.021(4) 1.090(2) 0.400(3) 0.025(9) Uiso 1 1 d . . . . .
H21 H 0.964(5) 0.724(3) 0.460(3) 0.034(11) Uiso 1 1 d . . . . .
H20 H 1.177(5) 0.727(2) 0.628(3) 0.033(10) Uiso 1 1 d . . . . .
H16 H 1.253(5) 1.096(3) 0.567(3) 0.037(11) Uiso 1 1 d . . . . .

loop_
_atom_site_aniso_label
_atom_site_aniso_U_11
_atom_site_aniso_U_22
_atom_site_aniso_U_33
_atom_site_aniso_U_23
_atom_site_aniso_U_13
_atom_site_aniso_U_12
Pd1 0.02909(13) 0.02754(13) 0.03574(14) 0.00148(17) -0.00069(10) -0.00051(15)
Cl1 0.0429(5) 0.0494(9) 0.0420(5) 0.0005(5) 0.0082(4) -0.0050(5)
Cl2 0.0426(5) 0.0692(12) 0.0540(6) 0.0090(6) 0.0137(5) -0.0001(6)
C36 0.042(2) 0.097(5) 0.067(3) -0.012(4) -0.011(2) 0.010(4)
C1 0.0306(15) 0.0253(14) 0.0320(15) 0.004(3) 0.0067(12) -0.003(3)
N3 0.0339(14) 0.0390(15) 0.0435(16) -0.005(3) 0.0019(12) 0.001(3)
C24 0.031(2) 0.0223(18) 0.034(2) 0.0016(17) -0.0063(18) -0.0013(17)
C3 0.031(2) 0.029(2) 0.033(2) 0.0010(19) -0.001(2) -0.0010(19)
C22 0.031(2) 0.029(2) 0.035(2) -0.0017(18) 0.0025(19) 0.0010(17)
N2 0.0310(19) 0.0213(16) 0.0345(19) 0.0000(15) -0.0011(16) -0.0008(14)
C35 0.046(3) 0.097(5) 0.093(5) -0.017(4) -0.003(3) -0.027(3)
C26 0.072(3) 0.023(2) 0.044(3) -0.004(2) -0.018(3) 0.005(2)
C10 0.057(3) 0.056(3) 0.069(4) -0.019(3) 0.025(3) 0.003(3)
C23 0.0336(16) 0.0328(16) 0.0335(16) 0.000(3) 0.0019(13) 0.000(3)
N1 0.0320(19) 0.0216(16) 0.0334(19) 0.0016(15) 0.0002(16) 0.0008(14)
C4 0.034(2) 0.0213(18) 0.033(2) 0.0004(18) -0.0062(18) -0.0007(16)
C28 0.044(3) 0.048(3) 0.063(3) 0.026(3) -0.007(2) -0.013(2)
C30 0.064(3) 0.053(3) 0.039(3) -0.004(2) 0.012(3) 0.019(3)
C14 0.033(2) 0.031(2) 0.034(2) -0.0033(18) 0.0033(19) -0.0010(17)
C21 0.040(2) 0.034(2) 0.046(3) 0.007(2) 0.001(2) -0.0003(19)
C18 0.0334(16) 0.0422(19) 0.0366(17) 0.000(3) -0.0009(14) 0.004(3)
C8 0.069(3) 0.033(2) 0.047(3) 0.006(2) 0.001(2) -0.011(2)
C38 0.049(3) 0.060(3) 0.058(3) 0.007(3) 0.001(2) -0.002(2)
C19 0.041(3) 0.058(3) 0.038(3) 0.002(2) -0.009(2) 0.001(2)
C31 0.052(3) 0.075(3) 0.069(3) -0.003(3) 0.007(3) -0.002(3)
C27 0.060(3) 0.034(3) 0.068(4) 0.010(3) -0.028(3) -0.010(2)
C6 0.051(3) 0.038(2) 0.051(3) -0.010(3) -0.014(3) 0.014(2)
C20 0.046(3) 0.041(2) 0.048(3) 0.015(2) -0.002(2) 0.009(2)
C15 0.044(3) 0.031(2) 0.047(3) 0.000(2) 0.007(2) -0.0011(19)
C16 0.047(3) 0.040(2) 0.056(3) -0.010(2) 0.001(2) -0.012(2)
C2 0.033(2) 0.026(2) 0.034(2) 0.0027(19) 0.000(2) -0.0009(18)
C17 0.039(3) 0.054(3) 0.044(3) -0.010(2) -0.002(2) -0.009(2)
C5 0.040(2) 0.032(2) 0.042(2) -0.0058(19) -0.005(2) 0.0039(19)
C25 0.041(2) 0.032(2) 0.039(2) 0.0000(19) -0.010(2) 0.0078(18)
C29 0.040(3) 0.038(2) 0.043(3) 0.013(2) -0.002(2) 0.000(2)
C32 0.060(3) 0.059(3) 0.057(3) 0.012(3) 0.023(3) 0.003(2)
C33 0.068(3) 0.098(5) 0.051(3) -0.004(3) 0.016(3) 0.000(3)
C7 0.077(4) 0.019(2) 0.049(3) -0.003(2) -0.021(3) 0.006(2)
C9 0.047(3) 0.029(2) 0.036(2) 0.0009(19) 0.000(2) -0.0060(19)
C12 0.061(3) 0.053(3) 0.076(3) -0.011(3) 0.027(3) -0.013(2)
C11 0.089(4) 0.099(5) 0.065(4) 0.006(3) 0.037(4) 0.020(4)
C13 0.085(5) 0.088(5) 0.222(10) 0.012(6) 0.088(6) -0.011(4)
C34 0.048(3) 0.058(3) 0.070(3) -0.001(3) 0.006(3) -0.007(2)
C37 0.056(3) 0.083(4) 0.056(3) 0.006(3) -0.009(3) 0.011(3)

loop_
_atom_type_symbol
_atom_type_description
_atom_type_scat_dispersion_real
_atom_type_scat_dispersion_imag
_atom_type_scat_source
C C 0.0033 0.0016 'International Tables Vol C Tables 4.2.6.8 and 6.1.1.4'
H H 0.0000 0.0000 'International Tables Vol C Tables 4.2.6.8 and 6.1.1.4'
Cl Cl 0.1484 0.1585 'International Tables Vol C Tables 4.2.6.8 and 6.1.1.4'
N N 0.0061 0.0033 'International Tables Vol C Tables 4.2.6.8 and 6.1.1.4'
Pd Pd -0.9988 1.0072 'International Tables Vol C Tables 4.2.6.8 and 6.1.1.4'

loop_
_geom_angle_atom_site_label_1
_geom_angle_atom_site_label_2
_geom_angle_atom_site_label_3
_geom_angle
_geom_angle_site_symmetry_1
_geom_angle_site_symmetry_3
_geom_angle_publ_flag
Cl2 Pd1 Cl1 178.04(5) . . ?
C1 Pd1 Cl1 89.80(9) . . ?
C1 Pd1 Cl2 91.77(9) . . ?
C1 Pd1 N3 179.4(3) . . ?
N3 Pd1 Cl1 90.45(8) . . ?
N3 Pd1 Cl2 87.99(8) . . ?
C35 C36 H36 120.5 . . ?
C37 C36 H36 120.5 . . ?
C37 C36 C35 118.9(4) . . ?
N2 C1 Pd1 127.2(4) . . ?
N1 C1 Pd1 127.3(4) . . ?
N1 C1 N2 105.5(2) . . ?
C38 N3 Pd1 121.2(4) . . ?
C38 N3 C34 117.0(4) . . ?
C34 N3 Pd1 121.8(4) . . ?
C25 C24 N2 117.1(4) . . ?
C29 C24 N2 118.0(4) . . ?
C29 C24 C25 124.9(4) . . ?
N2 C3 C22 141.6(4) . . ?
C2 C3 C22 110.7(5) . . ?
C2 C3 N2 107.3(5) . . ?
C23 C22 C3 102.8(4) . . ?
C21 C22 C3 138.2(4) . . ?
C21 C22 C23 118.9(4) . . ?
C1 N2 C24 124.6(3) . . ?
C1 N2 C3 109.8(3) . . ?
C3 N2 C24 125.5(3) . . ?
C36 C35 H35 121.2 . . ?
C34 C35 C36 117.7(5) . . ?
C34 C35 H35 121.2 . . ?
C27 C26 H26 119.3 . . ?
C27 C26 C25 121.5(5) . . ?
C25 C26 H26 119.3 . . ?
H10A C10 H10B 107.6 . . ?
C5 C10 H10A 108.7 . . ?
C5 C10 H10B 108.7 . . ?
C5 C10 C11 114.1(5) . . ?
C11 C10 H10A 108.7 . . ?
C11 C10 H10B 108.7 . . ?
C22 C23 C14 113.3(3) . . ?
C18 C23 C22 123.4(5) . . ?
C18 C23 C14 123.2(5) . . ?
C1 N1 C4 126.4(3) . . ?
C1 N1 C2 109.9(3) . . ?
C2 N1 C4 123.6(3) . . ?
C5 C4 N1 117.1(4) . . ?
C9 C4 N1 118.5(4) . . ?
C9 C4 C5 124.2(4) . . ?
C27 C28 H28 119.9 . . ?
C27 C28 C29 120.3(5) . . ?
C29 C28 H28 119.9 . . ?
H30A C30 H30B 107.9 . . ?
C31 C30 H30A 109.1 . . ?
C31 C30 H30B 109.1 . . ?
C25 C30 H30A 109.1 . . ?
C25 C30 H30B 109.1 . . ?
C25 C30 C31 112.3(4) . . ?
C23 C14 C2 102.8(4) . . ?
C15 C14 C23 119.0(4) . . ?
C15 C14 C2 138.1(4) . . ?
C22 C21 C20 118.5(4) . . ?
C22 C21 H21 125(3) . . ?
C20 C21 H21 116(3) . . ?
C23 C18 C19 115.6(5) . . ?
C23 C18 C17 116.6(5) . . ?
C17 C18 C19 127.7(3) . . ?
C7 C8 H8 119.5 . . ?
C7 C8 C9 121.1(5) . . ?
C9 C8 H8 119.5 . . ?
N3 C38 H38 118.7 . . ?
N3 C38 C37 122.6(5) . . ?
C37 C38 H38 118.7 . . ?
C18 C19 H19 117(4) . . ?
C20 C19 C18 121.4(5) . . ?
C20 C19 H19 122(4) . . ?
C30 C31 H31A 109.5 . . ?
C30 C31 H31B 109.5 . . ?
C30 C31 H31C 109.5 . . ?
H31A C31 H31B 109.5 . . ?
H31A C31 H31C 109.5 . . ?
H31B C31 H31C 109.5 . . ?
C26 C27 C28 121.3(5) . . ?
C26 C27 H27 119.4 . . ?
C28 C27 H27 119.4 . . ?
C5 C6 H6 119.2 . . ?
C7 C6 H6 119.2 . . ?
C7 C6 C5 121.6(5) . . ?
C21 C20 H20 120(3) . . ?
C19 C20 C21 122.0(4) . . ?
C19 C20 H20 118(3) . . ?
C14 C15 C16 118.5(4) . . ?
C14 C15 H15 121(2) . . ?
C16 C15 H15 121(2) . . ?
C15 C16 H16 119(2) . . ?
C17 C16 C15 122.5(4) . . ?
C17 C16 H16 118(3) . . ?
C3 C2 N1 107.5(5) . . ?
C3 C2 C14 110.3(5) . . ?
N1 C2 C14 141.6(4) . . ?
C18 C17 H17 116(3) . . ?
C16 C17 C18 120.2(5) . . ?
C16 C17 H17 124(3) . . ?
C4 C5 C10 124.0(4) . . ?
C4 C5 C6 116.0(5) . . ?
C6 C5 C10 119.8(5) . . ?
C24 C25 C30 123.8(4) . . ?
C26 C25 C24 115.8(5) . . ?
C26 C25 C30 120.4(5) . . ?
C24 C29 C28 116.1(5) . . ?
C24 C29 C32 124.9(4) . . ?
C28 C29 C32 118.9(5) . . ?
C29 C32 H32A 108.9 . . ?
C29 C32 H32B 108.9 . . ?
C29 C32 C33 113.5(4) . . ?
H32A C32 H32B 107.7 . . ?
C33 C32 H32A 108.9 . . ?
C33 C32 H32B 108.9 . . ?
C32 C33 H33A 109.5 . . ?
C32 C33 H33B 109.5 . . ?
C32 C33 H33C 109.5 . . ?
H33A C33 H33B 109.5 . . ?
H33A C33 H33C 109.5 . . ?
H33B C33 H33C 109.5 . . ?
C8 C7 H7 119.6 . . ?
C6 C7 C8 120.8(4) . . ?
C6 C7 H7 119.6 . . ?
C4 C9 C8 116.1(5) . . ?
C4 C9 C12 123.5(4) . . ?
C8 C9 C12 120.4(5) . . ?
C9 C12 H12A 107.9 . . ?
C9 C12 H12B 107.9 . . ?
H12A C12 H12B 107.2 . . ?
C13 C12 C9 117.8(5) . . ?
C13 C12 H12A 107.9 . . ?
C13 C12 H12B 107.9 . . ?
C10 C11 H11A 109.5 . . ?
C10 C11 H11B 109.5 . . ?
C10 C11 H11C 109.5 . . ?
H11A C11 H11B 109.5 . . ?
H11A C11 H11C 109.5 . . ?
H11B C11 H11C 109.5 . . ?
C12 C13 H13A 109.5 . . ?
C12 C13 H13B 109.5 . . ?
C12 C13 H13C 109.5 . . ?
H13A C13 H13B 109.5 . . ?
H13A C13 H13C 109.5 . . ?
H13B C13 H13C 109.5 . . ?
N3 C34 C35 123.5(5) . . ?
N3 C34 H34 118.2 . . ?
C35 C34 H34 118.2 . . ?
C36 C37 C38 120.2(6) . . ?
C36 C37 H37 119.9 . . ?
C38 C37 H37 119.9 . . ?

loop_
_geom_bond_atom_site_label_1
_geom_bond_atom_site_label_2
_geom_bond_distance
_geom_bond_site_symmetry_2
_geom_bond_publ_flag
Pd1 Cl1 2.2951(10) . ?
Pd1 Cl2 2.2872(11) . ?
Pd1 C1 1.971(3) . ?
Pd1 N3 2.106(2) . ?
C36 H36 0.9300 . ?
C36 C35 1.393(9) . ?
C36 C37 1.315(9) . ?
C1 N2 1.364(6) . ?
C1 N1 1.361(6) . ?
N3 C38 1.324(7) . ?
N3 C34 1.325(7) . ?
C24 N2 1.448(5) . ?
C24 C25 1.398(6) . ?
C24 C29 1.376(7) . ?
C3 C22 1.464(6) . ?
C3 N2 1.384(6) . ?
C3 C2 1.342(4) . ?
C22 C23 1.416(6) . ?
C22 C21 1.355(6) . ?
C35 H35 0.9300 . ?
C35 C34 1.376(7) . ?
C26 H26 0.9300 . ?
C26 C27 1.362(8) . ?
C26 C25 1.389(6) . ?
C10 H10A 0.9700 . ?
C10 H10B 0.9700 . ?
C10 C5 1.493(7) . ?
C10 C11 1.520(8) . ?
C23 C14 1.418(6) . ?
C23 C18 1.388(4) . ?
N1 C4 1.449(5) . ?
N1 C2 1.382(6) . ?
C4 C5 1.384(6) . ?
C4 C9 1.379(6) . ?
C28 H28 0.9300 . ?
C28 C27 1.375(8) . ?
C28 C29 1.410(6) . ?
C30 H30A 0.9700 . ?
C30 H30B 0.9700 . ?
C30 C31 1.528(7) . ?
C30 C25 1.485(7) . ?
C14 C15 1.351(6) . ?
C14 C2 1.467(6) . ?
C21 C20 1.414(6) . ?
C21 H21 0.88(4) . ?
C18 C19 1.410(7) . ?
C18 C17 1.408(7) . ?
C8 H8 0.9300 . ?
C8 C7 1.357(7) . ?
C8 C9 1.402(7) . ?
C38 H38 0.9300 . ?
C38 C37 1.384(6) . ?
C19 C20 1.353(7) . ?
C19 H19 0.80(5) . ?
C31 H31A 0.9600 . ?
C31 H31B 0.9600 . ?
C31 H31C 0.9600 . ?
C27 H27 0.9300 . ?
C6 H6 0.9300 . ?
C6 C5 1.393(6) . ?
C6 C7 1.352(8) . ?
C20 H20 0.89(4) . ?
C15 C16 1.417(6) . ?
C15 H15 0.91(4) . ?
C16 C17 1.364(7) . ?
C16 H16 0.92(4) . ?
C17 H17 1.00(5) . ?
C29 C32 1.493(7) . ?
C32 H32A 0.9700 . ?
C32 H32B 0.9700 . ?
C32 C33 1.513(7) . ?
C33 H33A 0.9600 . ?
C33 H33B 0.9600 . ?
C33 H33C 0.9600 . ?
C7 H7 0.9300 . ?
C9 C12 1.499(7) . ?
C12 H12A 0.9700 . ?
C12 H12B 0.9700 . ?
C12 C13 1.440(7) . ?
C11 H11A 0.9600 . ?
C11 H11B 0.9600 . ?
C11 H11C 0.9600 . ?
C13 H13A 0.9600 . ?
C13 H13B 0.9600 . ?
C13 H13C 0.9600 . ?
C34 H34 0.9300 . ?
C37 H37 0.9300 . ?

loop_
_geom_torsion_atom_site_label_1
_geom_torsion_atom_site_label_2
_geom_torsion_atom_site_label_3
_geom_torsion_atom_site_label_4
_geom_torsion
_geom_torsion_site_symmetry_1
_geom_torsion_site_symmetry_2
_geom_torsion_site_symmetry_3
_geom_torsion_site_symmetry_4
_geom_torsion_publ_flag
Pd1 C1 N2 C24 -5.9(6) . . . . ?
Pd1 C1 N2 C3 177.1(3) . . . . ?
Pd1 C1 N1 C4 7.6(6) . . . . ?
Pd1 C1 N1 C2 -176.7(3) . . . . ?
Pd1 N3 C38 C37 -175.6(4) . . . . ?
Pd1 N3 C34 C35 176.6(4) . . . . ?
C36 C35 C34 N3 -2.4(9) . . . . ?
C1 N1 C4 C5 76.8(5) . . . . ?
C1 N1 C4 C9 -107.2(5) . . . . ?
C1 N1 C2 C3 -1.2(6) . . . . ?
C1 N1 C2 C14 -171.4(5) . . . . ?
N3 C38 C37 C36 0.5(9) . . . . ?
C24 C29 C32 C33 -99.8(5) . . . . ?
C3 C22 C23 C14 -0.7(5) . . . . ?
C3 C22 C23 C18 177.5(3) . . . . ?
C3 C22 C21 C20 -175.5(5) . . . . ?
C22 C3 N2 C1 171.9(6) . . . . ?
C22 C3 N2 C24 -5.1(9) . . . . ?
C22 C3 C2 N1 -173.9(3) . . . . ?
C22 C3 C2 C14 -0.4(6) . . . . ?
C22 C23 C14 C15 178.1(4) . . . . ?
C22 C23 C14 C2 0.4(4) . . . . ?
C22 C23 C18 C19 -1.0(6) . . . . ?
C22 C23 C18 C17 -177.1(4) . . . . ?
C22 C21 C20 C19 -2.0(8) . . . . ?
N2 C1 N1 C4 -174.5(4) . . . . ?
N2 C1 N1 C2 1.2(4) . . . . ?
N2 C24 C25 C26 -176.1(4) . . . . ?
N2 C24 C25 C30 7.3(6) . . . . ?
N2 C24 C29 C28 175.9(4) . . . . ?
N2 C24 C29 C32 -7.7(6) . . . . ?
N2 C3 C22 C23 -171.0(6) . . . . ?
N2 C3 C22 C21 7.6(11) . . . . ?
N2 C3 C2 N1 0.6(6) . . . . ?
N2 C3 C2 C14 174.1(3) . . . . ?
C35 C36 C37 C38 -2.6(10) . . . . ?
C23 C22 C21 C20 2.9(7) . . . . ?
C23 C14 C15 C16 -0.5(7) . . . . ?
C23 C14 C2 C3 0.0(5) . . . . ?
C23 C14 C2 N1 170.0(6) . . . . ?
C23 C18 C19 C20 1.9(7) . . . . ?
C23 C18 C17 C16 -1.1(7) . . . . ?
N1 C1 N2 C24 176.2(4) . . . . ?
N1 C1 N2 C3 -0.8(4) . . . . ?
N1 C4 C5 C10 5.5(6) . . . . ?
N1 C4 C5 C6 -179.9(4) . . . . ?
N1 C4 C9 C8 180.0(4) . . . . ?
N1 C4 C9 C12 0.4(6) . . . . ?
C4 N1 C2 C3 174.7(4) . . . . ?
C4 N1 C2 C14 4.5(9) . . . . ?
C4 C9 C12 C13 -142.8(6) . . . . ?
C28 C29 C32 C33 76.5(6) . . . . ?
C14 C23 C18 C19 176.9(4) . . . . ?
C14 C23 C18 C17 0.8(6) . . . . ?
C14 C15 C16 C17 0.2(8) . . . . ?
C21 C22 C23 C14 -179.5(4) . . . . ?
C21 C22 C23 C18 -1.4(6) . . . . ?
C18 C23 C14 C15 -0.1(6) . . . . ?
C18 C23 C14 C2 -177.7(3) . . . . ?
C18 C19 C20 C21 -0.5(8) . . . . ?
C8 C9 C12 C13 37.6(8) . . . . ?
C38 N3 C34 C35 0.3(8) . . . . ?
C19 C18 C17 C16 -176.6(5) . . . . ?
C31 C30 C25 C24 89.8(5) . . . . ?
C31 C30 C25 C26 -86.6(6) . . . . ?
C27 C26 C25 C24 -0.2(6) . . . . ?
C27 C26 C25 C30 176.4(4) . . . . ?
C27 C28 C29 C24 0.7(6) . . . . ?
C27 C28 C29 C32 -175.9(4) . . . . ?
C15 C14 C2 C3 -176.9(6) . . . . ?
C15 C14 C2 N1 -6.9(11) . . . . ?
C15 C16 C17 C18 0.6(8) . . . . ?
C2 C3 C22 C23 0.6(5) . . . . ?
C2 C3 C22 C21 179.2(6) . . . . ?
C2 C3 N2 C1 0.1(5) . . . . ?
C2 C3 N2 C24 -176.8(4) . . . . ?
C2 N1 C4 C5 -98.4(5) . . . . ?
C2 N1 C4 C9 77.6(5) . . . . ?
C2 C14 C15 C16 176.1(5) . . . . ?
C17 C18 C19 C20 177.5(5) . . . . ?
C5 C4 C9 C8 -4.3(6) . . . . ?
C5 C4 C9 C12 176.0(4) . . . . ?
C5 C6 C7 C8 -1.4(7) . . . . ?
C25 C24 N2 C1 90.6(5) . . . . ?
C25 C24 N2 C3 -92.9(5) . . . . ?
C25 C24 C29 C28 -4.1(6) . . . . ?
C25 C24 C29 C32 172.3(4) . . . . ?
C25 C26 C27 C28 -2.9(7) . . . . ?
C29 C24 N2 C1 -89.4(5) . . . . ?
C29 C24 N2 C3 87.2(5) . . . . ?
C29 C24 C25 C26 3.9(6) . . . . ?
C29 C24 C25 C30 -172.7(4) . . . . ?
C29 C28 C27 C26 2.7(7) . . . . ?
C7 C8 C9 C4 1.3(6) . . . . ?
C7 C8 C9 C12 -179.1(5) . . . . ?
C7 C6 C5 C10 173.5(5) . . . . ?
C7 C6 C5 C4 -1.4(6) . . . . ?
C9 C4 C5 C10 -170.2(4) . . . . ?
C9 C4 C5 C6 4.4(6) . . . . ?
C9 C8 C7 C6 1.5(7) . . . . ?
C11 C10 C5 C4 73.2(6) . . . . ?
C11 C10 C5 C6 -101.2(6) . . . . ?
C34 N3 C38 C37 0.7(8) . . . . ?
C37 C36 C35 C34 3.5(10) . . . . ?
